data_4079280
loop_
_publ_author_name
'Liu, Xiaolong'
'Chen, Wanzhi'

_publ_section_title
;
 Pyridazine-Based N-Heterocyclic Carbene Complexes and Ruthenium-Catalyzed
 Oxidation Reaction of Alkenes
;
_journal_issue 18
_journal_name_full Organometallics
_journal_page_first 6614
_journal_paper_doi 10.1021/om300644h
_journal_volume 31
_journal_year 2012
_chemical_formula_sum 'C30 H29 F12 N11 Ni O2 P2'
_chemical_formula_weight 924.29
_chemical_name_systematic
; 
 ? 
;
_space_group_IT_number 14
_symmetry_cell_setting monoclinic
_symmetry_space_group_name_Hall '-P 2ybc'
_symmetry_space_group_name_H-M 'P 1 21/c 1'
_atom_sites_solution_hydrogens geom
_atom_sites_solution_primary direct
_atom_sites_solution_secondary difmap
_audit_creation_method SHELXL-97
_cell_angle_alpha 90.00
_cell_angle_beta 97.998(5)
_cell_angle_gamma 90.00
_cell_formula_units_Z 4
_cell_length_a 20.0236(9)
_cell_length_b 13.0568(6)
_cell_length_c 15.1251(10)
_cell_measurement_temperature 293(2)
_cell_volume 3915.9(4)
_computing_cell_refinement 'Bruker FRAMBO'
_computing_data_collection 'Bruker FRAMBO'
_computing_data_reduction 'Bruker SAINT'
_computing_molecular_graphics 'Bruker SHELXTL'
_computing_publication_material 'Bruker SHELXTL'
_computing_structure_refinement 'Bruker SHELXTL'
_computing_structure_solution 'Bruker SHELXTL'
_diffrn_ambient_temperature 293(2)
_diffrn_measured_fraction_theta_full 0.999
_diffrn_measured_fraction_theta_max 0.999
_diffrn_measurement_device_type 'multiwire proportional'
_diffrn_measurement_method 'phi and omega scans'
_diffrn_radiation_monochromator graphite
_diffrn_radiation_source 'fine-focus sealed tube'
_diffrn_radiation_type MoK\a
_diffrn_radiation_wavelength 0.71073
_diffrn_reflns_av_R_equivalents 0.0498
_diffrn_reflns_av_sigmaI/netI 0.0435
_diffrn_reflns_limit_h_max 22
_diffrn_reflns_limit_h_min -23
_diffrn_reflns_limit_k_max 15
_diffrn_reflns_limit_k_min -15
_diffrn_reflns_limit_l_max 17
_diffrn_reflns_limit_l_min -17
_diffrn_reflns_number 22692
_diffrn_reflns_theta_full 25.01
_diffrn_reflns_theta_max 25.01
_diffrn_reflns_theta_min 2.78
_exptl_absorpt_coefficient_mu 0.679
_exptl_absorpt_correction_T_max 0.8485
_exptl_absorpt_correction_T_min 0.7363
_exptl_absorpt_correction_type multi-scan
_exptl_absorpt_process_details sadabs
_exptl_crystal_colour colorless
_exptl_crystal_density_diffrn 1.568
_exptl_crystal_density_method 'not measured'
_exptl_crystal_description block
_exptl_crystal_F_000 1872
_exptl_crystal_size_max 0.48
_exptl_crystal_size_mid 0.28
_exptl_crystal_size_min 0.25
_refine_diff_density_max 1.042
_refine_diff_density_min -0.605
_refine_diff_density_rms 0.077
_refine_ls_extinction_method none
_refine_ls_goodness_of_fit_ref 1.037
_refine_ls_hydrogen_treatment constr
_refine_ls_matrix_type full
_refine_ls_number_parameters 526
_refine_ls_number_reflns 6895
_refine_ls_number_restraints 0
_refine_ls_restrained_S_all 1.037
_refine_ls_R_factor_all 0.0899
_refine_ls_R_factor_gt 0.0658
_refine_ls_shift/su_max 0.003
_refine_ls_shift/su_mean 0.000
_refine_ls_structure_factor_coef Fsqd
_refine_ls_weighting_details 'calc w=1/[\s^2^(Fo^2^)+(0.1046P)^2^+5.9207P] where P=(Fo^2^+2Fc^2^)/3'
_refine_ls_weighting_scheme calc
_refine_ls_wR_factor_gt 0.1806
_refine_ls_wR_factor_ref 0.2032
_reflns_number_gt 5037
_reflns_number_total 6895
_reflns_threshold_expression >2sigma(I)
_cod_data_source_file om300644h_si_002.cif
_cod_data_source_block complex_5
_cod_depositor_comments
;
The following automatic conversions were performed:

'_symmetry_cell_setting' value 'Monoclinic' changed to 'monoclinic'
according to /home/saulius/struct/CIF-dictionaries/cif_core.dic
dictionary named 'cif_core.dic' version 2.4.2 from 2011-04-26.

Automatic conversion script
Id: cif_fix_values 1891 2012-01-12 08:04:46Z andrius 
;
_cod_original_sg_symbol_H-M P2(1)/c
_cod_database_code 4079280

loop_
_symmetry_equiv_pos_as_xyz
'x, y, z'
'-x, y+1/2, -z+1/2'
'-x, -y, -z'
'x, -y-1/2, z-1/2'

loop_
_atom_site_label
_atom_site_type_symbol
_atom_site_fract_x
_atom_site_fract_y
_atom_site_fract_z
_atom_site_U_iso_or_equiv
_atom_site_adp_type
_atom_site_occupancy
_atom_site_symmetry_multiplicity
_atom_site_calc_flag
_atom_site_refinement_flags
Ni1 Ni 0.74503(3) 0.43797(4) 0.81426(4) 0.0394(2) Uani 1 1 d .
C1 C 0.6972(2) 0.5623(3) 0.9504(3) 0.0486(11) Uani 1 1 d .
H1 H 0.7430 0.5710 0.9700 0.058 Uiso 1 1 calc R
C2 C 0.6513(3) 0.6063(4) 0.9986(4) 0.0630(14) Uani 1 1 d .
H2 H 0.6657 0.6431 1.0504 0.076 Uiso 1 1 calc R
C3 C 0.5838(3) 0.5949(4) 0.9687(4) 0.0652(15) Uani 1 1 d .
H3 H 0.5519 0.6248 0.9997 0.078 Uiso 1 1 calc R
C4 C 0.5639(2) 0.5395(4) 0.8933(4) 0.0575(13) Uani 1 1 d .
H4 H 0.5183 0.5315 0.8726 0.069 Uiso 1 1 calc R
C5 C 0.6117(2) 0.4955(3) 0.8479(3) 0.0451(10) Uani 1 1 d .
C6 C 0.5926(2) 0.4287(4) 0.7678(3) 0.0505(12) Uani 1 1 d .
H6A H 0.5440 0.4212 0.7561 0.061 Uiso 1 1 calc R
H6B H 0.6078 0.4593 0.7157 0.061 Uiso 1 1 calc R
C7 C 0.6911(2) 0.3220(3) 0.8117(3) 0.0450(10) Uani 1 1 d .
C8 C 0.5942(3) 0.2328(4) 0.7861(4) 0.0658(15) Uani 1 1 d .
H8 H 0.5486 0.2183 0.7712 0.079 Uiso 1 1 calc R
C9 C 0.6426(3) 0.1666(4) 0.8114(4) 0.0682(16) Uani 1 1 d .
H9 H 0.6375 0.0963 0.8172 0.082 Uiso 1 1 calc R
C10 C 0.7676(3) 0.1785(3) 0.8589(3) 0.0502(11) Uani 1 1 d .
C11 C 0.7869(3) 0.0860(4) 0.8259(4) 0.0676(15) Uani 1 1 d .
H11 H 0.7575 0.0469 0.7864 0.081 Uiso 1 1 calc R
C12 C 0.8505(3) 0.0559(4) 0.8541(4) 0.0759(17) Uani 1 1 d .
H12 H 0.8666 -0.0058 0.8350 0.091 Uiso 1 1 calc R
C13 C 0.8916(3) 0.1190(4) 0.9123(4) 0.0673(15) Uani 1 1 d .
C14 C 0.9987(4) 0.1560(7) 0.9937(7) 0.120(3) Uani 1 1 d .
H14A H 1.0071 0.2178 0.9628 0.180 Uiso 1 1 calc R
H14B H 1.0406 0.1216 1.0127 0.180 Uiso 1 1 calc R
H14C H 0.9773 0.1725 1.0449 0.180 Uiso 1 1 calc R
C15 C 0.7804(2) 0.6486(4) 0.8006(3) 0.0535(12) Uani 1 1 d .
H15 H 0.7340 0.6567 0.7870 0.064 Uiso 1 1 calc R
C16 C 0.8205(3) 0.7336(4) 0.8007(4) 0.0662(15) Uani 1 1 d .
H16 H 0.8018 0.7978 0.7875 0.079 Uiso 1 1 calc R
C17 C 0.8893(3) 0.7216(4) 0.8209(4) 0.0708(16) Uani 1 1 d .
H17 H 0.9178 0.7779 0.8213 0.085 Uiso 1 1 calc R
C18 C 0.9153(3) 0.6260(4) 0.8402(4) 0.0602(13) Uani 1 1 d .
H18 H 0.9616 0.6169 0.8547 0.072 Uiso 1 1 calc R
C19 C 0.8725(2) 0.5434(3) 0.8381(3) 0.0450(10) Uani 1 1 d .
C20 C 0.8989(2) 0.4358(4) 0.8542(3) 0.0503(11) Uani 1 1 d .
H20A H 0.9478 0.4357 0.8600 0.060 Uiso 1 1 calc R
H20B H 0.8856 0.4090 0.9089 0.060 Uiso 1 1 calc R
C21 C 0.8046(2) 0.3696(3) 0.7509(3) 0.0430(10) Uani 1 1 d .
C22 C 0.9053(3) 0.3114(4) 0.7253(4) 0.0622(14) Uani 1 1 d .
H22 H 0.9517 0.3005 0.7319 0.075 Uiso 1 1 calc R
C23 C 0.8591(3) 0.2711(4) 0.6624(4) 0.0619(13) Uani 1 1 d .
H23 H 0.8673 0.2267 0.6171 0.074 Uiso 1 1 calc R
C24 C 0.7339(2) 0.2901(4) 0.6233(3) 0.0500(11) Uani 1 1 d .
C25 C 0.7171(3) 0.1932(4) 0.5890(4) 0.0637(14) Uani 1 1 d .
H25 H 0.7472 0.1386 0.5971 0.076 Uiso 1 1 calc R
C26 C 0.6548(3) 0.1831(4) 0.5435(4) 0.0712(16) Uani 1 1 d .
H26 H 0.6401 0.1206 0.5186 0.085 Uiso 1 1 calc R
C27 C 0.6130(3) 0.2679(4) 0.5345(3) 0.0577(13) Uani 1 1 d .
C28 C 0.5079(3) 0.3447(6) 0.4785(5) 0.093(2) Uani 1 1 d .
H28A H 0.4951 0.3641 0.5350 0.139 Uiso 1 1 calc R
H28B H 0.4682 0.3289 0.4375 0.139 Uiso 1 1 calc R
H28C H 0.5316 0.4002 0.4552 0.139 Uiso 1 1 calc R
C29 C 0.7464(7) 0.6311(10) 0.5448(9) 0.197(6) Uani 1 1 d .
H29A H 0.7077 0.5871 0.5402 0.296 Uiso 1 1 calc R
H29B H 0.7481 0.6642 0.4885 0.296 Uiso 1 1 calc R
H29C H 0.7432 0.6820 0.5899 0.296 Uiso 1 1 calc R
C30 C 0.8059(7) 0.5721(8) 0.5683(8) 0.127(4) Uani 1 1 d .
F1 F 0.9207(3) 0.4655(4) 0.1690(4) 0.1345(18) Uani 1 1 d .
F2 F 0.8283(2) 0.5637(4) 0.1679(3) 0.1207(16) Uani 1 1 d .
F3 F 0.9308(2) 0.6325(5) 0.1684(4) 0.150(2) Uani 1 1 d .
F4 F 0.94395(19) 0.5443(4) 0.0484(3) 0.1113(15) Uani 1 1 d .
F5 F 0.84237(19) 0.4725(3) 0.0484(3) 0.1061(13) Uani 1 1 d .
F6 F 0.8515(2) 0.6394(3) 0.0454(3) 0.1173(15) Uani 1 1 d .
F7 F 0.6623(3) 0.8142(9) 0.8419(4) 0.261(6) Uani 1 1 d .
F8 F 0.5806(4) 0.9308(4) 0.8126(5) 0.167(3) Uani 1 1 d .
F9 F 0.6581(5) 0.9222(7) 0.7270(7) 0.266(6) Uani 1 1 d .
F10 F 0.5582(2) 0.8565(5) 0.6800(3) 0.144(2) Uani 1 1 d .
F11 F 0.6474(4) 0.7710(6) 0.7035(4) 0.209(4) Uani 1 1 d .
F12 F 0.5617(4) 0.7784(6) 0.8006(5) 0.232(4) Uani 1 1 d .
N1 N 0.67804(17) 0.5070(3) 0.8756(2) 0.0413(8) Uani 1 1 d .
N2 N 0.62435(18) 0.3281(3) 0.7858(3) 0.0505(10) Uani 1 1 d .
N3 N 0.70318(19) 0.2211(3) 0.8281(3) 0.0495(9) Uani 1 1 d .
N4 N 0.8060(2) 0.2353(3) 0.9168(3) 0.0568(10) Uani 1 1 d .
N5 N 0.8703(2) 0.2053(3) 0.9443(3) 0.0634(11) Uani 1 1 d .
N6 N 0.80489(18) 0.5549(3) 0.8192(3) 0.0435(9) Uani 1 1 d .
N7 N 0.87101(18) 0.3718(3) 0.7785(3) 0.0471(9) Uani 1 1 d .
N8 N 0.79660(18) 0.3083(3) 0.6774(3) 0.0478(9) Uani 1 1 d .
N9 N 0.6944(2) 0.3703(3) 0.6128(3) 0.0586(11) Uani 1 1 d .
N10 N 0.6312(2) 0.3592(3) 0.5663(3) 0.0613(11) Uani 1 1 d .
N11 N 0.8509(7) 0.5245(8) 0.5889(9) 0.192(5) Uani 1 1 d .
O1 O 0.5506(2) 0.2568(3) 0.4899(3) 0.0777(11) Uani 1 1 d .
O2 O 0.9555(2) 0.0905(4) 0.9352(3) 0.0958(15) Uani 1 1 d .
P1 P 0.88638(7) 0.55466(11) 0.10889(9) 0.0579(4) Uani 1 1 d .
P2 P 0.61308(7) 0.84531(13) 0.76312(12) 0.0712(5) Uani 1 1 d .

loop_
_atom_site_aniso_label
_atom_site_aniso_U_11
_atom_site_aniso_U_22
_atom_site_aniso_U_33
_atom_site_aniso_U_23
_atom_site_aniso_U_13
_atom_site_aniso_U_12
Ni1 0.0327(3) 0.0380(3) 0.0471(4) -0.0035(2) 0.0041(2) -0.0005(2)
C1 0.049(3) 0.042(2) 0.055(3) -0.001(2) 0.006(2) -0.005(2)
C2 0.075(4) 0.050(3) 0.068(4) -0.011(3) 0.022(3) 0.000(3)
C3 0.063(3) 0.058(3) 0.080(4) -0.008(3) 0.032(3) 0.011(3)
C4 0.042(3) 0.055(3) 0.078(4) -0.001(3) 0.017(2) 0.007(2)
C5 0.039(2) 0.041(2) 0.054(3) 0.007(2) 0.004(2) 0.0019(19)
C6 0.033(2) 0.057(3) 0.060(3) -0.004(2) 0.001(2) 0.003(2)
C7 0.045(2) 0.042(2) 0.049(3) -0.008(2) 0.009(2) -0.002(2)
C8 0.054(3) 0.058(3) 0.087(4) -0.026(3) 0.015(3) -0.020(3)
C9 0.064(3) 0.047(3) 0.097(5) -0.018(3) 0.020(3) -0.019(3)
C10 0.061(3) 0.042(2) 0.047(3) -0.001(2) 0.009(2) 0.000(2)
C11 0.086(4) 0.046(3) 0.067(4) -0.009(3) 0.000(3) 0.012(3)
C12 0.094(5) 0.056(3) 0.074(4) -0.010(3) -0.002(3) 0.027(3)
C13 0.075(4) 0.060(3) 0.065(4) 0.010(3) 0.000(3) 0.019(3)
C14 0.083(5) 0.119(7) 0.145(8) -0.013(6) -0.030(5) 0.029(5)
C15 0.049(3) 0.049(3) 0.062(3) 0.008(2) 0.003(2) 0.001(2)
C16 0.064(3) 0.046(3) 0.088(4) 0.016(3) 0.007(3) -0.004(3)
C17 0.067(3) 0.056(3) 0.089(4) 0.014(3) 0.011(3) -0.020(3)
C18 0.044(3) 0.065(3) 0.070(4) 0.007(3) 0.003(2) -0.011(2)
C19 0.039(2) 0.048(2) 0.046(3) -0.001(2) 0.001(2) -0.003(2)
C20 0.036(2) 0.060(3) 0.053(3) 0.001(2) -0.001(2) 0.006(2)
C21 0.043(2) 0.042(2) 0.044(3) -0.0040(19) 0.0039(19) -0.0004(19)
C22 0.048(3) 0.073(3) 0.067(4) -0.001(3) 0.016(3) 0.015(3)
C23 0.057(3) 0.070(3) 0.060(3) -0.010(3) 0.015(3) 0.013(3)
C24 0.053(3) 0.055(3) 0.043(3) -0.005(2) 0.006(2) 0.001(2)
C25 0.067(3) 0.055(3) 0.068(4) -0.020(3) 0.006(3) 0.006(3)
C26 0.075(4) 0.061(3) 0.075(4) -0.030(3) 0.001(3) -0.005(3)
C27 0.055(3) 0.069(3) 0.048(3) -0.015(2) 0.002(2) -0.009(3)
C28 0.059(4) 0.110(5) 0.102(5) -0.016(4) -0.016(3) 0.004(4)
C29 0.242(15) 0.179(12) 0.152(11) 0.029(9) -0.039(10) 0.044(12)
C30 0.167(11) 0.100(7) 0.123(8) 0.013(6) 0.047(8) 0.016(6)
F1 0.115(4) 0.153(4) 0.133(4) 0.049(3) 0.007(3) 0.046(3)
F2 0.098(3) 0.170(5) 0.105(3) 0.003(3) 0.053(3) 0.022(3)
F3 0.098(3) 0.187(5) 0.158(5) -0.106(4) -0.007(3) -0.022(3)
F4 0.059(2) 0.195(5) 0.082(3) -0.017(3) 0.0196(19) -0.007(2)
F5 0.076(2) 0.104(3) 0.135(4) -0.041(3) 0.003(2) -0.014(2)
F6 0.097(3) 0.100(3) 0.150(4) 0.041(3) -0.002(3) 0.002(2)
F7 0.133(5) 0.528(16) 0.107(4) -0.045(7) -0.041(4) 0.145(8)
F8 0.175(6) 0.133(4) 0.208(7) -0.061(4) 0.077(5) 0.002(4)
F9 0.295(10) 0.244(8) 0.303(11) -0.107(8) 0.192(9) -0.180(8)
F10 0.094(3) 0.235(6) 0.100(3) 0.011(4) -0.003(3) 0.042(4)
F11 0.217(7) 0.247(8) 0.145(5) -0.063(5) -0.036(5) 0.156(6)
F12 0.253(8) 0.234(8) 0.194(7) 0.111(6) -0.018(6) -0.121(7)
N1 0.0401(19) 0.0339(18) 0.050(2) -0.0002(16) 0.0067(16) -0.0012(15)
N2 0.042(2) 0.050(2) 0.060(3) -0.0138(19) 0.0085(18) -0.0064(18)
N3 0.050(2) 0.039(2) 0.061(3) -0.0077(18) 0.0108(19) -0.0012(17)
N4 0.058(2) 0.049(2) 0.062(3) -0.007(2) 0.007(2) 0.006(2)
N5 0.070(3) 0.056(3) 0.060(3) -0.001(2) -0.002(2) 0.009(2)
N6 0.0378(19) 0.044(2) 0.048(2) 0.0019(17) 0.0040(16) -0.0019(16)
N7 0.039(2) 0.053(2) 0.048(2) -0.0039(18) 0.0043(17) 0.0073(17)
N8 0.045(2) 0.049(2) 0.049(2) -0.0052(18) 0.0048(17) 0.0033(17)
N9 0.055(2) 0.053(2) 0.065(3) -0.008(2) -0.005(2) 0.001(2)
N10 0.058(3) 0.064(3) 0.057(3) -0.009(2) -0.008(2) 0.002(2)
N11 0.240(14) 0.132(8) 0.227(12) 0.035(8) 0.111(11) 0.049(9)
O1 0.061(2) 0.090(3) 0.077(3) -0.017(2) -0.009(2) -0.013(2)
O2 0.087(3) 0.088(3) 0.105(4) -0.006(3) -0.011(3) 0.035(3)
P1 0.0467(7) 0.0738(9) 0.0524(8) -0.0047(7) 0.0044(6) 0.0006(6)
P2 0.0460(8) 0.0802(10) 0.0849(11) 0.0014(8) 0.0000(7) 0.0061(7)

loop_
_atom_type_symbol
_atom_type_description
_atom_type_scat_dispersion_real
_atom_type_scat_dispersion_imag
_atom_type_scat_source
C C 0.0033 0.0016 'International Tables Vol C Tables 4.2.6.8 and 6.1.1.4'
H H 0.0000 0.0000 'International Tables Vol C Tables 4.2.6.8 and 6.1.1.4'
N N 0.0061 0.0033 'International Tables Vol C Tables 4.2.6.8 and 6.1.1.4'
F F 0.0171 0.0103 'International Tables Vol C Tables 4.2.6.8 and 6.1.1.4'
P P 0.1023 0.0942 'International Tables Vol C Tables 4.2.6.8 and 6.1.1.4'
Ni Ni 0.3393 1.1124 'International Tables Vol C Tables 4.2.6.8 and 6.1.1.4'
O O 0.0106 0.0060 'International Tables Vol C Tables 4.2.6.8 and 6.1.1.4'

loop_
_geom_angle_atom_site_label_1
_geom_angle_atom_site_label_2
_geom_angle_atom_site_label_3
_geom_angle
C7 Ni1 C21 90.59(19)
C7 Ni1 N6 177.26(18)
C21 Ni1 N6 87.73(17)
C7 Ni1 N1 87.18(16)
C21 Ni1 N1 176.59(17)
N6 Ni1 N1 94.60(15)
N1 C1 C2 122.2(5)
C3 C2 C1 118.7(5)
C4 C3 C2 119.7(5)
C3 C4 C5 119.7(5)
N1 C5 C4 121.5(4)
N1 C5 C6 116.6(4)
C4 C5 C6 121.9(4)
N2 C6 C5 108.4(4)
N2 C7 N3 104.8(4)
N2 C7 Ni1 120.6(3)
N3 C7 Ni1 134.5(3)
C9 C8 N2 106.8(4)
C8 C9 N3 107.7(4)
N4 C10 C11 124.6(5)
N4 C10 N3 114.7(4)
C11 C10 N3 120.6(5)
C12 C11 C10 116.1(5)
C11 C12 C13 118.6(5)
N5 C13 O2 119.5(6)
N5 C13 C12 123.0(5)
O2 C13 C12 117.5(5)
N6 C15 C16 123.0(5)
C15 C16 C17 118.5(5)
C18 C17 C16 119.3(5)
C17 C18 C19 119.5(5)
N6 C19 C18 121.4(4)
N6 C19 C20 117.0(4)
C18 C19 C20 121.6(4)
N7 C20 C19 108.6(4)
N7 C21 N8 105.5(4)
N7 C21 Ni1 120.6(3)
N8 C21 Ni1 133.9(3)
C23 C22 N7 106.8(4)
C22 C23 N8 107.2(4)
N9 C24 C25 124.9(5)
N9 C24 N8 114.0(4)
C25 C24 N8 121.0(4)
C26 C25 C24 116.0(5)
C25 C26 C27 118.5(5)
N10 C27 O1 118.2(5)
N10 C27 C26 123.8(5)
O1 C27 C26 118.1(5)
N11 C30 C29 177.3(14)
C5 N1 C1 118.3(4)
C5 N1 Ni1 120.9(3)
C1 N1 Ni1 120.6(3)
C7 N2 C8 111.2(4)
C7 N2 C6 119.7(4)
C8 N2 C6 128.9(4)
C7 N3 C9 109.5(4)
C7 N3 C10 124.7(4)
C9 N3 C10 125.8(4)
C10 N4 N5 119.0(4)
C13 N5 N4 118.5(5)
C15 N6 C19 118.2(4)
C15 N6 Ni1 120.5(3)
C19 N6 Ni1 121.2(3)
C21 N7 C22 111.1(4)
C21 N7 C20 120.8(4)
C22 N7 C20 128.1(4)
C21 N8 C23 109.5(4)
C21 N8 C24 124.3(4)
C23 N8 C24 126.2(4)
C24 N9 N10 118.6(4)
C27 N10 N9 118.2(4)
C27 O1 C28 118.3(4)
C13 O2 C14 118.0(5)
F3 P1 F6 93.6(3)
F3 P1 F2 91.8(3)
F6 P1 F2 89.6(3)
F3 P1 F1 88.9(3)
F6 P1 F1 177.2(3)
F2 P1 F1 91.5(3)
F3 P1 F4 89.3(3)
F6 P1 F4 90.3(3)
F2 P1 F4 179.0(3)
F1 P1 F4 88.6(3)
F3 P1 F5 178.5(3)
F6 P1 F5 87.7(3)
F2 P1 F5 89.0(3)
F1 P1 F5 89.7(3)
F4 P1 F5 90.0(2)
F7 P2 F9 96.3(7)
F7 P2 F12 87.2(5)
F9 P2 F12 173.0(6)
F7 P2 F8 94.9(4)
F9 P2 F8 90.5(4)
F12 P2 F8 83.2(5)
F7 P2 F11 89.8(4)
F9 P2 F11 82.5(5)
F12 P2 F11 103.6(5)
F8 P2 F11 171.9(5)
F7 P2 F10 169.4(6)
F9 P2 F10 92.0(5)
F12 P2 F10 85.2(4)
F8 P2 F10 91.5(4)
F11 P2 F10 84.8(3)

loop_
_geom_bond_atom_site_label_1
_geom_bond_atom_site_label_2
_geom_bond_distance
Ni1 C7 1.857(4)
Ni1 C21 1.859(4)
Ni1 N6 1.936(4)
Ni1 N1 1.955(3)
C1 N1 1.352(6)
C1 C2 1.377(7)
C2 C3 1.371(8)
C3 C4 1.362(8)
C4 C5 1.379(6)
C5 N1 1.344(5)
C5 C6 1.499(7)
C6 N2 1.467(6)
C7 N2 1.343(6)
C7 N3 1.357(6)
C8 C9 1.314(8)
C8 N2 1.384(6)
C9 N3 1.398(6)
C10 N4 1.312(6)
C10 C11 1.382(7)
C10 N3 1.422(6)
C11 C12 1.344(8)
C12 C13 1.390(8)
C13 N5 1.320(7)
C13 O2 1.331(7)
C14 O2 1.432(9)
C15 N6 1.334(6)
C15 C16 1.369(7)
C16 C17 1.378(8)
C17 C18 1.368(8)
C18 C19 1.374(7)
C19 N6 1.353(6)
C19 C20 1.509(6)
C20 N7 1.463(6)
C21 N7 1.338(6)
C21 N8 1.360(6)
C22 C23 1.339(7)
C22 N7 1.377(6)
C23 N8 1.391(6)
C24 N9 1.308(6)
C24 C25 1.391(7)
C24 N8 1.420(6)
C25 C26 1.346(8)
C26 C27 1.383(8)
C27 N10 1.318(6)
C27 O1 1.343(6)
C28 O1 1.428(8)
C29 C30 1.422(15)
C30 N11 1.103(14)
F1 P1 1.574(5)
F2 P1 1.566(4)
F3 P1 1.553(4)
F4 P1 1.574(4)
F5 P1 1.594(4)
F6 P1 1.564(4)
F7 P2 1.493(6)
F8 P2 1.538(5)
F9 P2 1.502(6)
F10 P2 1.558(5)
F11 P2 1.549(6)
F12 P2 1.519(6)
N4 N5 1.353(6)
N9 N10 1.367(6)
